data_7239115
loop_
_publ_author_name
'Bandyopadhyay, Debasish'
'Rhodes, Elvira'
'Banik, Bimal K.'

_publ_section_title
;
 A green, chemoselective, and practical approach toward N-(2-azetidinonyl)
 2,5-disubstituted pyrroles
;
_journal_issue 37
_journal_name_full 'RSC Advances'
_journal_page_first 16756
_journal_paper_doi 10.1039/c3ra42266f
_journal_volume 3
_journal_year 2013
_chemical_formula_moiety 'C22 H22 N2 O2'
_chemical_formula_sum 'C22 H22 N2 O2'
_chemical_formula_weight 346.42
_space_group_IT_number 60
_space_group_name_Hall '-P 2n 2ab'
_space_group_name_H-M_alt 'P b c n'
_symmetry_cell_setting orthorhombic
_symmetry_space_group_name_Hall '-P 2n 2ab'
_symmetry_space_group_name_H-M 'P b c n'
_atom_sites_solution_hydrogens difmap
_atom_sites_solution_primary direct
_atom_sites_solution_secondary difmap
_audit_creation_method SHELXL-97
_cell_angle_alpha 90.00
_cell_angle_beta 90.00
_cell_angle_gamma 90.00
_cell_formula_units_Z 8
_cell_length_a 31.2908(12)
_cell_length_b 9.2585(3)
_cell_length_c 12.6610(5)
_cell_measurement_reflns_used 2661
_cell_measurement_temperature 110(2)
_cell_measurement_theta_max 24.05
_cell_measurement_theta_min 1.73
_cell_volume 3668.0(2)
_computing_cell_refinement
;
CrysAlisPro, Agilent Technologies,
Version 1.171.36.20 (release 27-06-2012 CrysAlis171 .NET)
(compiled Jul 11 2012,15:38:31)
;
_computing_data_collection
;
CrysAlisPro, Agilent Technologies,
Version 1.171.36.20 (release 27-06-2012 CrysAlis171 .NET)
(compiled Jul 11 2012,15:38:31)
;
_computing_data_reduction
;
CrysAlisPro, Agilent Technologies,
Version 1.171.36.20 (release 27-06-2012 CrysAlis171 .NET)
(compiled Jul 11 2012,15:38:31)
;
_computing_molecular_graphics 'SHELXTL v6.10 (Sheldrick, 2008)'
_computing_publication_material 'SHELXTL v6.10 (Sheldrick, 2008)'
_computing_structure_refinement 'SHELXL-97 (Sheldrick, 2008)'
_computing_structure_solution 'SHELXS-97 (Sheldrick, 2008)'
_diffrn_ambient_temperature 110(2)
_diffrn_detector_area_resol_mean 15.989
_diffrn_measured_fraction_theta_full 0.995
_diffrn_measured_fraction_theta_max 0.995
_diffrn_measurement_device_type 'Goniometer KM4/Xcalibur, detector: Sapphire3'
_diffrn_measurement_method '\w scans'
_diffrn_radiation_monochromator graphite
_diffrn_radiation_source 'Enhance (Mo) X-ray Source'
_diffrn_radiation_type MoK\a
_diffrn_radiation_wavelength 0.71073
_diffrn_reflns_av_R_equivalents 0.0505
_diffrn_reflns_av_sigmaI/netI 0.0601
_diffrn_reflns_limit_h_max 35
_diffrn_reflns_limit_h_min -27
_diffrn_reflns_limit_k_max 9
_diffrn_reflns_limit_k_min -10
_diffrn_reflns_limit_l_max 12
_diffrn_reflns_limit_l_min -14
_diffrn_reflns_number 8916
_diffrn_reflns_theta_full 24.00
_diffrn_reflns_theta_max 24.00
_diffrn_reflns_theta_min 2.29
_exptl_absorpt_coefficient_mu 0.081
_exptl_absorpt_correction_T_max 0.998
_exptl_absorpt_correction_T_min 0.990
_exptl_absorpt_correction_type analytical
_exptl_absorpt_process_details
;
CrysAlisPro, Agilent Technologies,
Version 1.171.36.20 (release 27-06-2012 CrysAlis171 .NET)
(compiled Jul 11 2012,15:38:31)
Analytical numeric absorption correction using a multifaceted crystal
model based on expressions derived by R.C. Clark & J.S. Reid.
(Clark, R. C. & Reid, J. S. (1995). Acta Cryst. A51, 887-897)
;
_exptl_crystal_colour colorless
_exptl_crystal_density_diffrn 1.255
_exptl_crystal_density_method 'not measured'
_exptl_crystal_description lath
_exptl_crystal_F_000 1472
_exptl_crystal_size_max 0.34
_exptl_crystal_size_mid 0.14
_exptl_crystal_size_min 0.08
_refine_diff_density_max 0.174
_refine_diff_density_min -0.181
_refine_diff_density_rms 0.042
_refine_ls_extinction_method none
_refine_ls_goodness_of_fit_ref 1.015
_refine_ls_hydrogen_treatment constr
_refine_ls_matrix_type full
_refine_ls_number_parameters 238
_refine_ls_number_reflns 2867
_refine_ls_number_restraints 0
_refine_ls_restrained_S_all 1.015
_refine_ls_R_factor_all 0.0730
_refine_ls_R_factor_gt 0.0434
_refine_ls_shift/su_max 0.000
_refine_ls_shift/su_mean 0.000
_refine_ls_structure_factor_coef Fsqd
_refine_ls_weighting_details 'calc w=1/[\s^2^(Fo^2^)+(0.0366P)^2^+0.9163P] where P=(Fo^2^+2Fc^2^)/3'
_refine_ls_weighting_scheme calc
_refine_ls_wR_factor_gt 0.0870
_refine_ls_wR_factor_ref 0.0960
_reflns_number_gt 2068
_reflns_number_total 2867
_reflns_threshold_expression I>2\s(I)
_cod_data_source_file c3ra42266f.txt
_cod_data_source_block x1033a
_cod_database_code 7239115

loop_
_symmetry_equiv_pos_as_xyz
'x, y, z'
'-x+1/2, -y+1/2, z+1/2'
'x+1/2, -y+1/2, -z'
'-x, y, -z+1/2'
'-x, -y, -z'
'x-1/2, y-1/2, -z-1/2'
'-x-1/2, y-1/2, z'
'x, -y, z-1/2'

loop_
_atom_site_label
_atom_site_type_symbol
_atom_site_fract_x
_atom_site_fract_y
_atom_site_fract_z
_atom_site_U_iso_or_equiv
_atom_site_adp_type
_atom_site_occupancy
_atom_site_symmetry_multiplicity
_atom_site_calc_flag
_atom_site_refinement_flags
C1 C 0.59600(7) 0.0858(2) 0.65424(17) 0.0333(6) Uani 1 1 d .
H1A H 0.5987 0.1768 0.6931 0.050 Uiso 1 1 calc R
H1B H 0.6235 0.0350 0.6548 0.050 Uiso 1 1 calc R
H1C H 0.5742 0.0253 0.6879 0.050 Uiso 1 1 calc R
C2 C 0.54577(6) 0.1869(2) 0.53271(16) 0.0226(5) Uani 1 1 d .
C3 C 0.53439(7) 0.2139(3) 0.42887(17) 0.0367(6) Uani 1 1 d .
H3 H 0.5526 0.1828 0.3732 0.044 Uiso 1 1 calc R
C4 C 0.49703(7) 0.2855(2) 0.40546(17) 0.0357(6) Uani 1 1 d .
H4 H 0.4894 0.3028 0.3340 0.043 Uiso 1 1 calc R
C5 C 0.47062(6) 0.3323(2) 0.48650(15) 0.0199(5) Uani 1 1 d .
C6 C 0.48237(6) 0.3082(2) 0.58980(16) 0.0245(5) Uani 1 1 d .
H6 H 0.4647 0.3417 0.6456 0.029 Uiso 1 1 calc R
C7 C 0.51999(6) 0.2353(2) 0.61274(16) 0.0253(5) Uani 1 1 d .
H7 H 0.5279 0.2189 0.6842 0.030 Uiso 1 1 calc R
C8 C 0.39737(6) 0.4488(2) 0.53659(15) 0.0190(5) Uani 1 1 d .
H8 H 0.4081 0.5165 0.5922 0.023 Uiso 1 1 calc R
C9 C 0.36980(6) 0.3318(2) 0.58218(15) 0.0175(5) Uani 1 1 d .
C10 C 0.37752(6) 0.1858(2) 0.56641(15) 0.0212(5) Uani 1 1 d .
H10 H 0.4022 0.1560 0.5284 0.025 Uiso 1 1 calc R
C11 C 0.34945(7) 0.0830(2) 0.60590(16) 0.0253(5) Uani 1 1 d .
H11 H 0.3551 -0.0168 0.5955 0.030 Uiso 1 1 calc R
C12 C 0.31329(7) 0.1256(2) 0.66034(16) 0.0278(5) Uani 1 1 d .
H12 H 0.2937 0.0554 0.6857 0.033 Uiso 1 1 calc R
C13 C 0.30581(7) 0.2711(2) 0.67775(17) 0.0278(5) Uani 1 1 d .
H13 H 0.2812 0.3008 0.7160 0.033 Uiso 1 1 calc R
C14 C 0.33391(6) 0.3725(2) 0.63984(15) 0.0226(5) Uani 1 1 d .
H14 H 0.3288 0.4720 0.6532 0.027 Uiso 1 1 calc R
C15 C 0.37824(6) 0.5324(2) 0.43815(15) 0.0202(5) Uani 1 1 d .
H15 H 0.3835 0.6382 0.4471 0.024 Uiso 1 1 calc R
C16 C 0.41521(7) 0.4663(2) 0.37579(16) 0.0250(5) Uani 1 1 d .
C17 C 0.31696(7) 0.3901(2) 0.35897(15) 0.0233(5) Uani 1 1 d .
C18 C 0.27383(7) 0.4056(2) 0.36329(16) 0.0288(5) Uani 1 1 d .
H18 H 0.2535 0.3405 0.3343 0.035 Uiso 1 1 calc R
C19 C 0.26418(7) 0.5343(2) 0.41796(16) 0.0266(5) Uani 1 1 d .
H19 H 0.2364 0.5705 0.4325 0.032 Uiso 1 1 calc R
C20 C 0.30155(6) 0.5970(2) 0.44602(16) 0.0215(5) Uani 1 1 d .
C21 C 0.34269(7) 0.2730(2) 0.30915(17) 0.0329(6) Uani 1 1 d .
H21A H 0.3614 0.2293 0.3623 0.049 Uiso 1 1 calc R
H21B H 0.3601 0.3136 0.2520 0.049 Uiso 1 1 calc R
H21C H 0.3235 0.1992 0.2804 0.049 Uiso 1 1 calc R
C22 C 0.30958(7) 0.7341(2) 0.50430(17) 0.0285(5) Uani 1 1 d .
H22A H 0.2823 0.7749 0.5281 0.043 Uiso 1 1 calc R
H22B H 0.3239 0.8031 0.4575 0.043 Uiso 1 1 calc R
H22C H 0.3278 0.7146 0.5656 0.043 Uiso 1 1 calc R
N1 N 0.43180(5) 0.40273(17) 0.46425(12) 0.0201(4) Uani 1 1 d .
N2 N 0.33455(5) 0.50995(16) 0.40905(12) 0.0201(4) Uani 1 1 d .
O1 O 0.58380(4) 0.11525(15) 0.54763(11) 0.0298(4) Uani 1 1 d .
O2 O 0.42752(5) 0.47018(16) 0.28502(11) 0.0330(4) Uani 1 1 d .

loop_
_atom_site_aniso_label
_atom_site_aniso_U_11
_atom_site_aniso_U_22
_atom_site_aniso_U_33
_atom_site_aniso_U_23
_atom_site_aniso_U_13
_atom_site_aniso_U_12
C1 0.0294(13) 0.0340(13) 0.0366(14) 0.0075(12) -0.0024(11) 0.0080(10)
C2 0.0188(11) 0.0228(11) 0.0261(12) -0.0036(10) 0.0008(10) 0.0005(9)
C3 0.0320(14) 0.0578(16) 0.0203(12) -0.0072(12) 0.0065(11) 0.0117(12)
C4 0.0347(14) 0.0564(16) 0.0161(11) -0.0023(12) 0.0010(11) 0.0083(12)
C5 0.0198(11) 0.0232(11) 0.0167(11) 0.0011(9) 0.0026(9) -0.0013(9)
C6 0.0246(12) 0.0329(12) 0.0160(11) -0.0016(10) 0.0046(10) 0.0032(10)
C7 0.0250(12) 0.0327(12) 0.0182(11) 0.0019(10) -0.0013(10) 0.0029(10)
C8 0.0200(11) 0.0204(10) 0.0165(10) -0.0022(9) -0.0004(9) 0.0007(8)
C9 0.0220(11) 0.0198(11) 0.0106(10) -0.0013(9) -0.0037(9) -0.0009(9)
C10 0.0241(11) 0.0240(11) 0.0157(11) -0.0025(9) -0.0008(9) 0.0024(9)
C11 0.0320(13) 0.0159(10) 0.0280(12) -0.0027(10) -0.0019(10) -0.0021(10)
C12 0.0294(13) 0.0270(12) 0.0272(12) 0.0050(11) 0.0008(11) -0.0064(10)
C13 0.0286(12) 0.0298(12) 0.0249(12) 0.0030(11) 0.0098(10) 0.0008(10)
C14 0.0300(13) 0.0200(11) 0.0177(11) 0.0001(10) 0.0031(10) 0.0017(10)
C15 0.0223(11) 0.0190(10) 0.0192(11) 0.0029(9) -0.0044(9) -0.0028(9)
C16 0.0265(12) 0.0282(12) 0.0203(12) 0.0023(10) -0.0032(10) -0.0044(10)
C17 0.0352(13) 0.0162(10) 0.0185(11) 0.0016(10) -0.0068(10) -0.0036(9)
C18 0.0315(13) 0.0258(12) 0.0290(12) 0.0030(11) -0.0113(11) -0.0105(10)
C19 0.0231(12) 0.0251(12) 0.0315(12) 0.0047(11) -0.0031(10) -0.0017(9)
C20 0.0244(12) 0.0194(11) 0.0208(11) 0.0040(10) -0.0016(9) 0.0007(9)
C21 0.0462(15) 0.0262(12) 0.0262(12) -0.0034(11) -0.0107(11) 0.0010(11)
C22 0.0303(13) 0.0238(11) 0.0314(13) -0.0019(11) -0.0048(10) 0.0043(10)
N1 0.0224(9) 0.0253(9) 0.0126(8) 0.0029(8) 0.0006(8) 0.0001(8)
N2 0.0240(10) 0.0167(9) 0.0195(9) 0.0024(8) -0.0061(8) -0.0027(7)
O1 0.0256(8) 0.0345(8) 0.0294(8) -0.0047(7) -0.0007(7) 0.0088(7)
O2 0.0346(9) 0.0492(10) 0.0154(8) 0.0078(7) 0.0015(7) 0.0002(7)

loop_
_atom_type_symbol
_atom_type_description
_atom_type_scat_dispersion_real
_atom_type_scat_dispersion_imag
_atom_type_scat_source
C C 0.0033 0.0016 'International Tables Vol C Tables 4.2.6.8 and 6.1.1.4'
H H 0.0000 0.0000 'International Tables Vol C Tables 4.2.6.8 and 6.1.1.4'
N N 0.0061 0.0033 'International Tables Vol C Tables 4.2.6.8 and 6.1.1.4'
O O 0.0106 0.0060 'International Tables Vol C Tables 4.2.6.8 and 6.1.1.4'

loop_
_geom_angle_atom_site_label_1
_geom_angle_atom_site_label_2
_geom_angle_atom_site_label_3
_geom_angle
O1 C1 H1A 109.5
O1 C1 H1B 109.5
H1A C1 H1B 109.5
O1 C1 H1C 109.5
H1A C1 H1C 109.5
H1B C1 H1C 109.5
C7 C2 O1 124.43(19)
C7 C2 C3 119.44(19)
O1 C2 C3 116.10(18)
C4 C3 C2 120.7(2)
C4 C3 H3 119.7
C2 C3 H3 119.7
C3 C4 C5 119.8(2)
C3 C4 H4 120.1
C5 C4 H4 120.1
C6 C5 C4 119.54(19)
C6 C5 N1 119.72(17)
C4 C5 N1 120.74(18)
C5 C6 C7 120.27(19)
C5 C6 H6 119.9
C7 C6 H6 119.9
C2 C7 C6 120.24(19)
C2 C7 H7 119.9
C6 C7 H7 119.9
N1 C8 C9 116.72(15)
N1 C8 C15 85.92(13)
C9 C8 C15 115.96(16)
N1 C8 H8 112.0
C9 C8 H8 112.0
C15 C8 H8 112.0
C10 C9 C14 118.66(18)
C10 C9 C8 123.21(17)
C14 C9 C8 118.09(17)
C9 C10 C11 120.38(19)
C9 C10 H10 119.8
C11 C10 H10 119.8
C12 C11 C10 120.13(18)
C12 C11 H11 119.9
C10 C11 H11 119.9
C11 C12 C13 119.7(2)
C11 C12 H12 120.2
C13 C12 H12 120.2
C14 C13 C12 120.1(2)
C14 C13 H13 120.0
C12 C13 H13 120.0
C13 C14 C9 121.03(19)
C13 C14 H14 119.5
C9 C14 H14 119.5
N2 C15 C16 122.15(16)
N2 C15 C8 119.52(15)
C16 C15 C8 85.69(14)
N2 C15 H15 109.1
C16 C15 H15 109.1
C8 C15 H15 109.1
O2 C16 N1 131.9(2)
O2 C16 C15 135.90(19)
N1 C16 C15 92.09(15)
C18 C17 N2 106.89(18)
C18 C17 C21 129.09(19)
N2 C17 C21 123.99(19)
C17 C18 C19 108.75(18)
C17 C18 H18 125.6
C19 C18 H18 125.6
C20 C19 C18 107.84(19)
C20 C19 H19 126.1
C18 C19 H19 126.1
C19 C20 N2 107.73(17)
C19 C20 C22 129.91(19)
N2 C20 C22 122.35(17)
C17 C21 H21A 109.5
C17 C21 H21B 109.5
H21A C21 H21B 109.5
C17 C21 H21C 109.5
H21A C21 H21C 109.5
H21B C21 H21C 109.5
C20 C22 H22A 109.5
C20 C22 H22B 109.5
H22A C22 H22B 109.5
C20 C22 H22C 109.5
H22A C22 H22C 109.5
H22B C22 H22C 109.5
C16 N1 C5 133.71(16)
C16 N1 C8 96.13(15)
C5 N1 C8 129.74(15)
C20 N2 C17 108.76(16)
C20 N2 C15 122.58(16)
C17 N2 C15 127.66(17)
C2 O1 C1 116.94(16)

loop_
_geom_bond_atom_site_label_1
_geom_bond_atom_site_label_2
_geom_bond_distance
C1 O1 1.429(2)
C1 H1A 0.9800
C1 H1B 0.9800
C1 H1C 0.9800
C2 C7 1.370(3)
C2 O1 1.376(2)
C2 C3 1.385(3)
C3 C4 1.376(3)
C3 H3 0.9500
C4 C5 1.387(3)
C4 H4 0.9500
C5 C6 1.377(3)
C5 N1 1.407(2)
C6 C7 1.388(3)
C6 H6 0.9500
C7 H7 0.9500
C8 N1 1.477(2)
C8 C9 1.500(3)
C8 C15 1.585(3)
C8 H8 1.0000
C9 C10 1.388(3)
C9 C14 1.391(3)
C10 C11 1.388(3)
C10 H10 0.9500
C11 C12 1.382(3)
C11 H11 0.9500
C12 C13 1.385(3)
C12 H12 0.9500
C13 C14 1.373(3)
C13 H13 0.9500
C14 H14 0.9500
C15 N2 1.431(2)
C15 C16 1.529(3)
C15 H15 1.0000
C16 O2 1.213(2)
C16 N1 1.368(2)
C17 C18 1.358(3)
C17 N2 1.392(2)
C17 C21 1.490(3)
C18 C19 1.411(3)
C18 H18 0.9500
C19 C20 1.353(3)
C19 H19 0.9500
C20 N2 1.391(2)
C20 C22 1.490(3)
C21 H21A 0.9800
C21 H21B 0.9800
C21 H21C 0.9800
C22 H22A 0.9800
C22 H22B 0.9800
C22 H22C 0.9800

loop_
_geom_torsion_atom_site_label_1
_geom_torsion_atom_site_label_2
_geom_torsion_atom_site_label_3
_geom_torsion_atom_site_label_4
_geom_torsion
C7 C2 C3 C4 -1.7(3)
O1 C2 C3 C4 -179.7(2)
C2 C3 C4 C5 0.6(4)
C3 C4 C5 C6 0.8(3)
C3 C4 C5 N1 -178.5(2)
C4 C5 C6 C7 -1.2(3)
N1 C5 C6 C7 178.20(17)
O1 C2 C7 C6 179.21(18)
C3 C2 C7 C6 1.3(3)
C5 C6 C7 C2 0.1(3)
N1 C8 C9 C10 5.5(3)
C15 C8 C9 C10 104.5(2)
N1 C8 C9 C14 -172.11(16)
C15 C8 C9 C14 -73.1(2)
C14 C9 C10 C11 1.2(3)
C8 C9 C10 C11 -176.42(18)
C9 C10 C11 C12 0.7(3)
C10 C11 C12 C13 -1.7(3)
C11 C12 C13 C14 0.9(3)
C12 C13 C14 C9 1.1(3)
C10 C9 C14 C13 -2.1(3)
C8 C9 C14 C13 175.67(18)
N1 C8 C15 N2 127.66(18)
C9 C8 C15 N2 9.8(2)
N1 C8 C15 C16 2.87(13)
C9 C8 C15 C16 -114.95(17)
N2 C15 C16 O2 57.3(3)
C8 C15 C16 O2 179.7(3)
N2 C15 C16 N1 -125.52(18)
C8 C15 C16 N1 -3.09(14)
N2 C17 C18 C19 -1.0(2)
C21 C17 C18 C19 -179.5(2)
C17 C18 C19 C20 0.4(2)
C18 C19 C20 N2 0.4(2)
C18 C19 C20 C22 179.7(2)
O2 C16 N1 C5 7.9(4)
C15 C16 N1 C5 -169.5(2)
O2 C16 N1 C8 -179.3(2)
C15 C16 N1 C8 3.33(15)
C6 C5 N1 C16 165.0(2)
C4 C5 N1 C16 -15.6(3)
C6 C5 N1 C8 -5.7(3)
C4 C5 N1 C8 173.67(19)
C9 C8 N1 C16 113.87(18)
C15 C8 N1 C16 -3.22(15)
C9 C8 N1 C5 -72.8(2)
C15 C8 N1 C5 170.06(19)
C19 C20 N2 C17 -1.1(2)
C22 C20 N2 C17 179.59(18)
C19 C20 N2 C15 -170.46(17)
C22 C20 N2 C15 10.2(3)
C18 C17 N2 C20 1.3(2)
C21 C17 N2 C20 179.82(18)
C18 C17 N2 C15 170.00(18)
C21 C17 N2 C15 -11.5(3)
C16 C15 N2 C20 -162.67(17)
C8 C15 N2 C20 92.6(2)
C16 C15 N2 C17 30.1(3)
C8 C15 N2 C17 -74.6(2)
C7 C2 O1 C1 2.3(3)
C3 C2 O1 C1 -179.73(19)
